data_4517660
loop_
_publ_author_name
'Hua, Guoxiong'
'Cordes, David B.'
'Slawin, Alexandra M. Z.'
'Woollins, J. Derek'

_publ_section_title
;
 Novel Five- and Six-Membered Rings of Phosphorus-Selenium Heterocycles
 from Selenation of Amido-Schiff Bases.
;
_journal_issue 20
_journal_name_full 'ACS omega'
_journal_page_first 11737
_journal_page_last 11744
_journal_paper_doi 10.1021/acsomega.0c01064
_journal_volume 5
_journal_year 2020
_chemical_formula_moiety 'C23 H21 N2 P Se2'
_chemical_formula_sum 'C23 H21 N2 P Se2'
_chemical_formula_weight 514.33
_space_group_crystal_system monoclinic
_space_group_IT_number 14
_space_group_name_Hall '-P 2yn'
_space_group_name_H-M_alt 'P 1 21/n 1'
_atom_sites_solution_hydrogens geom
_atom_sites_solution_primary direct
_atom_sites_solution_secondary difmap
_audit_creation_date 2018-04-17
_audit_creation_method 'by CrystalStructure 4.3'
_cell_angle_alpha 90.0000
_cell_angle_beta 105.094(3)
_cell_angle_gamma 90.0000
_cell_formula_units_Z 4
_cell_length_a 12.7802(14)
_cell_length_b 12.2729(14)
_cell_length_c 14.4466(19)
_cell_measurement_reflns_used 4795
_cell_measurement_temperature 173
_cell_measurement_theta_max 25.40
_cell_measurement_theta_min 1.90
_cell_volume 2187.8(5)
_computing_cell_refinement 'CrystalClear-SM Expert 2.1 b45'
_computing_data_collection 'CrystalClear-SM Expert 2.1 b45 (Rigaku, 2015)'
_computing_data_reduction 'CrystalClear-SM Expert 2.1 b45'
_computing_molecular_graphics 'CrystalStructure 4.3'
_computing_publication_material 'CrystalStructure 4.3 (Rigaku, 2018)'
_computing_structure_refinement 'SHELXL Version 2018/3 (Sheldrick, 2008)'
_computing_structure_solution 'DIRDIF99-PATTY (Gould, et al., 1999)'
_diffrn_ambient_temperature 173
_diffrn_detector_area_resol_mean 5.814
_diffrn_measured_fraction_theta_full 0.996
_diffrn_measured_fraction_theta_max 0.995
_diffrn_measurement_device_type 'Rigaku XtaLAB P200'
_diffrn_measurement_method \w
_diffrn_radiation_type 'Mo K\a'
_diffrn_radiation_wavelength 0.71075
_diffrn_reflns_av_R_equivalents 0.0347
_diffrn_reflns_av_unetI/netI 0.0221
_diffrn_reflns_Laue_measured_fraction_full 0.996
_diffrn_reflns_Laue_measured_fraction_max 0.995
_diffrn_reflns_limit_h_max 15
_diffrn_reflns_limit_h_min -15
_diffrn_reflns_limit_k_max 14
_diffrn_reflns_limit_k_min -14
_diffrn_reflns_limit_l_max 17
_diffrn_reflns_limit_l_min -17
_diffrn_reflns_number 26303
_diffrn_reflns_point_group_measured_fraction_full 0.996
_diffrn_reflns_point_group_measured_fraction_max 0.995
_diffrn_reflns_theta_full 25.242
_diffrn_reflns_theta_max 25.350
_diffrn_reflns_theta_min 1.898
_diffrn_standards_number 0
_exptl_absorpt_coefficient_mu 3.465
_exptl_absorpt_correction_T_max 0.871
_exptl_absorpt_correction_T_min 0.784
_exptl_absorpt_correction_type multi-scan
_exptl_absorpt_process_details 'REQAB (Rigaku, 1998)'
_exptl_crystal_colour colorless
_exptl_crystal_density_diffrn 1.561
_exptl_crystal_density_method 'not measured'
_exptl_crystal_description prism
_exptl_crystal_F_000 1024.00
_exptl_crystal_size_max 0.150
_exptl_crystal_size_mid 0.080
_exptl_crystal_size_min 0.040
_refine_diff_density_max 0.45
_refine_diff_density_min -0.21
_refine_ls_extinction_method none
_refine_ls_goodness_of_fit_ref 1.013
_refine_ls_hydrogen_treatment constr
_refine_ls_number_parameters 254
_refine_ls_number_reflns 3988
_refine_ls_number_restraints 0
_refine_ls_R_factor_all 0.0351
_refine_ls_R_factor_gt 0.0248
_refine_ls_shift/su_max 0.002
_refine_ls_structure_factor_coef Fsqd
_refine_ls_weighting_details 'w = 1/[\s^2^(Fo^2^)+(0.0330P)^2^+0.5992P] where P=(Fo^2^+2Fc^2^)/3'
_refine_ls_weighting_scheme calc
_refine_ls_wR_factor_gt 0.0566
_refine_ls_wR_factor_ref 0.0602
_reflns_Friedel_coverage 0.000
_reflns_number_gt 3320
_reflns_number_total 3988
_reflns_threshold_expression F^2^>2.0\s(F^2^)
_cod_data_source_file ao0c01064_si_001.cif
_cod_data_source_block 9d
_cod_depositor_comments 'Adding full bibliography for 4517654--4517661.cif.'
_cod_database_code 4517660

loop_
_space_group_symop_id
_space_group_symop_operation_xyz
1 +X,+Y,+Z
2 1/2-X,1/2+Y,1/2-Z
3 -X,-Y,-Z
4 -1/2+X,-1/2-Y,-1/2+Z

loop_
_atom_site_label
_atom_site_type_symbol
_atom_site_fract_x
_atom_site_fract_y
_atom_site_fract_z
_atom_site_U_iso_or_equiv
_atom_site_adp_type
_atom_site_occupancy
_atom_site_site_symmetry_order
_atom_site_calc_flag
_atom_site_refinement_flags_posn
_atom_site_refinement_flags_adp
_atom_site_refinement_flags_occupancy
_atom_site_disorder_assembly
_atom_site_disorder_group
Se1 Se 0.39772(2) 0.69363(2) 0.51849(2) 0.04064(8) Uani 1 1 d . . . . .
Se5 Se 0.47633(2) 0.63352(2) 0.21550(2) 0.04478(9) Uani 1 1 d . . . . .
P1 P 0.27685(4) 0.67743(4) 0.39026(4) 0.02803(13) Uani 1 1 d . . . . .
N2 N 0.30965(15) 0.70618(14) 0.28581(13) 0.0317(4) Uani 1 1 d . . . . .
N3 N 0.37642(15) 0.79732(14) 0.28853(13) 0.0321(4) Uani 1 1 d . . . . .
C4 C 0.45979(18) 0.77836(18) 0.25782(15) 0.0321(5) Uani 1 1 d . . . . .
C6 C 0.32766(19) 0.60884(18) 0.23042(17) 0.0357(5) Uani 1 1 d . . . . .
C7 C 0.3188(2) 0.50952(18) 0.29215(17) 0.0371(5) Uani 1 1 d . . . . .
H7A H 0.390090 0.492989 0.336715 0.045 Uiso 1 1 calc R U . . .
H7B H 0.294496 0.444987 0.251061 0.045 Uiso 1 1 calc R U . . .
C8 C 0.23557(18) 0.53787(17) 0.34877(16) 0.0315(5) Uani 1 1 d . . . . .
H8 H 0.162438 0.542021 0.302300 0.038 Uiso 1 1 calc R U . . .
C9 C 0.15653(17) 0.75744(17) 0.38554(15) 0.0291(5) Uani 1 1 d . . . . .
C10 C 0.07593(18) 0.7674(2) 0.30016(17) 0.0377(5) Uani 1 1 d . . . . .
H10 H 0.084351 0.732410 0.243875 0.045 Uiso 1 1 calc R U . . .
C11 C -0.0163(2) 0.8278(2) 0.29664(19) 0.0436(6) Uani 1 1 d . . . . .
H11 H -0.070807 0.834660 0.238012 0.052 Uiso 1 1 calc R U . . .
C12 C -0.0291(2) 0.87804(19) 0.37838(19) 0.0410(6) Uani 1 1 d . . . . .
H12 H -0.092534 0.919391 0.376052 0.049 Uiso 1 1 calc R U . . .
C13 C 0.0501(2) 0.86841(19) 0.46352(19) 0.0430(6) Uani 1 1 d . . . . .
H13 H 0.041027 0.903176 0.519658 0.052 Uiso 1 1 calc R U . . .
C14 C 0.14321(19) 0.80804(18) 0.46747(17) 0.0355(5) Uani 1 1 d . . . . .
H14 H 0.197584 0.801474 0.526219 0.043 Uiso 1 1 calc R U . . .
C15 C 0.54326(18) 0.86216(18) 0.26082(16) 0.0335(5) Uani 1 1 d . . . . .
C16 C 0.5522(2) 0.9492(2) 0.32433(19) 0.0439(6) Uani 1 1 d . . . . .
H16 H 0.505195 0.953768 0.365405 0.053 Uiso 1 1 calc R U . . .
C17 C 0.6297(2) 1.0290(2) 0.3276(2) 0.0572(7) Uani 1 1 d . . . . .
H17 H 0.635109 1.088580 0.370538 0.069 Uiso 1 1 calc R U . . .
C18 C 0.6992(2) 1.0225(2) 0.2689(2) 0.0578(8) Uani 1 1 d . . . . .
H18 H 0.751940 1.077705 0.271507 0.069 Uiso 1 1 calc R U . . .
C19 C 0.6922(2) 0.9361(2) 0.2066(2) 0.0516(7) Uani 1 1 d . . . . .
H19 H 0.740307 0.931478 0.166528 0.062 Uiso 1 1 calc R U . . .
C20 C 0.61449(19) 0.8557(2) 0.20266(18) 0.0414(6) Uani 1 1 d . . . . .
H20 H 0.609945 0.796005 0.159971 0.050 Uiso 1 1 calc R U . . .
C21 C 0.2475(2) 0.6074(2) 0.13240(18) 0.0536(7) Uani 1 1 d . . . . .
H21A H 0.251524 0.676540 0.099616 0.064 Uiso 1 1 calc R U . . .
H21B H 0.174046 0.597329 0.139766 0.064 Uiso 1 1 calc R U . . .
H21C H 0.265211 0.547242 0.094454 0.064 Uiso 1 1 calc R U . . .
C22 C 0.22843(18) 0.45974(17) 0.42739(16) 0.0315(5) Uani 1 1 d . . . . .
C23 C 0.3185(2) 0.4027(2) 0.47968(18) 0.0418(6) Uani 1 1 d . . . . .
H23 H 0.386966 0.414262 0.467073 0.050 Uiso 1 1 calc R U . . .
C24 C 0.3095(2) 0.3295(2) 0.54976(19) 0.0491(7) Uani 1 1 d . . . . .
H24 H 0.371571 0.290325 0.584282 0.059 Uiso 1 1 calc R U . . .
C25 C 0.2118(2) 0.3128(2) 0.56980(19) 0.0488(7) Uani 1 1 d . . . . .
H25 H 0.206028 0.261974 0.617803 0.059 Uiso 1 1 calc R U . . .
C26 C 0.1218(2) 0.3700(2) 0.52020(19) 0.0473(6) Uani 1 1 d . . . . .
H26 H 0.053992 0.359273 0.534440 0.057 Uiso 1 1 calc R U . . .
C27 C 0.13042(19) 0.44345(19) 0.44930(17) 0.0367(5) Uani 1 1 d . . . . .
H27 H 0.068276 0.482955 0.415461 0.044 Uiso 1 1 calc R U . . .

loop_
_atom_site_aniso_label
_atom_site_aniso_U_11
_atom_site_aniso_U_22
_atom_site_aniso_U_33
_atom_site_aniso_U_23
_atom_site_aniso_U_13
_atom_site_aniso_U_12
Se1 0.03440(14) 0.04587(16) 0.03730(14) -0.00515(11) 0.00156(10) 0.00327(10)
Se5 0.05276(17) 0.03337(14) 0.05893(17) -0.00891(11) 0.03374(13) -0.00155(11)
P1 0.0294(3) 0.0259(3) 0.0295(3) -0.0002(2) 0.0087(2) 0.0012(2)
N2 0.0372(10) 0.0275(10) 0.0337(10) -0.0016(8) 0.0154(8) 0.0006(8)
N3 0.0365(11) 0.0261(10) 0.0354(10) 0.0024(8) 0.0124(8) 0.0008(8)
C4 0.0379(13) 0.0283(12) 0.0313(12) 0.0014(9) 0.0108(10) 0.0032(10)
C6 0.0429(14) 0.0314(12) 0.0367(12) -0.0061(10) 0.0176(11) -0.0018(10)
C7 0.0458(14) 0.0282(12) 0.0420(13) -0.0055(10) 0.0196(11) -0.0015(10)
C8 0.0321(12) 0.0281(12) 0.0335(12) -0.0023(9) 0.0070(9) -0.0008(9)
C9 0.0312(11) 0.0225(11) 0.0361(12) 0.0038(9) 0.0133(10) -0.0006(9)
C10 0.0357(13) 0.0409(13) 0.0361(13) -0.0008(10) 0.0088(10) 0.0039(11)
C11 0.0381(14) 0.0442(15) 0.0461(15) 0.0069(12) 0.0068(11) 0.0057(11)
C12 0.0343(13) 0.0319(13) 0.0605(17) 0.0096(11) 0.0189(12) 0.0067(10)
C13 0.0497(15) 0.0351(14) 0.0506(15) -0.0013(11) 0.0244(13) 0.0065(11)
C14 0.0398(13) 0.0304(12) 0.0375(13) 0.0011(10) 0.0123(10) 0.0009(10)
C15 0.0321(12) 0.0318(12) 0.0362(12) 0.0097(10) 0.0081(10) 0.0035(10)
C16 0.0451(14) 0.0359(14) 0.0511(15) -0.0003(11) 0.0132(12) -0.0029(11)
C17 0.0545(17) 0.0418(16) 0.0700(19) -0.0043(14) 0.0065(15) -0.0078(13)
C18 0.0407(15) 0.0502(17) 0.077(2) 0.0190(16) 0.0045(14) -0.0075(13)
C19 0.0345(14) 0.0614(18) 0.0600(17) 0.0241(15) 0.0146(12) 0.0047(13)
C20 0.0399(14) 0.0411(14) 0.0439(14) 0.0109(11) 0.0119(11) 0.0057(11)
C21 0.0664(19) 0.0568(17) 0.0375(14) -0.0069(12) 0.0133(13) -0.0100(14)
C22 0.0339(12) 0.0242(11) 0.0355(12) -0.0029(9) 0.0076(10) -0.0033(9)
C23 0.0358(13) 0.0372(13) 0.0517(15) 0.0088(11) 0.0100(11) 0.0026(11)
C24 0.0548(17) 0.0377(14) 0.0495(16) 0.0077(12) 0.0039(13) 0.0026(12)
C25 0.0676(19) 0.0366(14) 0.0422(14) 0.0048(11) 0.0143(13) -0.0099(13)
C26 0.0497(16) 0.0460(15) 0.0495(15) -0.0042(13) 0.0193(13) -0.0166(13)
C27 0.0346(12) 0.0350(13) 0.0396(13) -0.0041(10) 0.0081(10) -0.0036(10)

loop_
_atom_type_symbol
_atom_type_description
_atom_type_scat_dispersion_real
_atom_type_scat_dispersion_imag
_atom_type_scat_source
C C 0.0033 0.0016
;
International Tables for Crystallography
(Vol. C, Tables 4.2.6.8 and 6.1.1.4)
;
H H 0.0000 0.0000
;
International Tables for Crystallography
(Vol. C, Table 6.1.1.4)
;
N N 0.0061 0.0033
;
International Tables for Crystallography
(Vol. C, Tables 4.2.6.8 and 6.1.1.4)
;
P P 0.1023 0.0942
;
International Tables for Crystallography
(Vol. C, Tables 4.2.6.8 and 6.1.1.4)
;
Se Se -0.0929 2.2259
;
International Tables for Crystallography
(Vol. C, Tables 4.2.6.8 and 6.1.1.4)
;

loop_
_geom_angle_atom_site_label_1
_geom_angle_atom_site_label_2
_geom_angle_atom_site_label_3
_geom_angle
_geom_angle_site_symmetry_1
_geom_angle_site_symmetry_3
_geom_angle_publ_flag
C4 Se5 C6 85.33(9) . . ?
N2 P1 C9 104.86(9) . . ?
N2 P1 C8 91.15(9) . . ?
C9 P1 C8 108.84(10) . . ?
N2 P1 Se1 118.01(7) . . ?
C9 P1 Se1 113.97(7) . . ?
C8 P1 Se1 117.32(7) . . ?
N3 N2 C6 118.52(17) . . ?
N3 N2 P1 115.38(14) . . ?
C6 N2 P1 114.69(14) . . ?
C4 N3 N2 113.69(17) . . ?
N3 C4 C15 121.7(2) . . ?
N3 C4 Se5 116.91(16) . . ?
C15 C4 Se5 121.28(16) . . ?
N2 C6 C21 110.5(2) . . ?
N2 C6 C7 106.28(17) . . ?
C21 C6 C7 113.6(2) . . ?
N2 C6 Se5 102.80(14) . . ?
C21 C6 Se5 109.41(17) . . ?
C7 C6 Se5 113.67(16) . . ?
C6 C7 C8 107.17(18) . . ?
C6 C7 H7A 110.3 . . ?
C8 C7 H7A 110.3 . . ?
C6 C7 H7B 110.3 . . ?
C8 C7 H7B 110.3 . . ?
H7A C7 H7B 108.5 . . ?
C22 C8 C7 116.23(18) . . ?
C22 C8 P1 114.45(15) . . ?
C7 C8 P1 101.74(14) . . ?
C22 C8 H8 108.0 . . ?
C7 C8 H8 108.0 . . ?
P1 C8 H8 108.0 . . ?
C14 C9 C10 119.4(2) . . ?
C14 C9 P1 120.18(17) . . ?
C10 C9 P1 120.42(17) . . ?
C11 C10 C9 120.5(2) . . ?
C11 C10 H10 119.8 . . ?
C9 C10 H10 119.8 . . ?
C12 C11 C10 119.9(2) . . ?
C12 C11 H11 120.1 . . ?
C10 C11 H11 120.1 . . ?
C11 C12 C13 120.1(2) . . ?
C11 C12 H12 119.9 . . ?
C13 C12 H12 119.9 . . ?
C12 C13 C14 120.2(2) . . ?
C12 C13 H13 119.9 . . ?
C14 C13 H13 119.9 . . ?
C9 C14 C13 119.9(2) . . ?
C9 C14 H14 120.1 . . ?
C13 C14 H14 120.1 . . ?
C20 C15 C16 119.1(2) . . ?
C20 C15 C4 121.6(2) . . ?
C16 C15 C4 119.3(2) . . ?
C17 C16 C15 120.0(3) . . ?
C17 C16 H16 120.0 . . ?
C15 C16 H16 120.0 . . ?
C18 C17 C16 120.5(3) . . ?
C18 C17 H17 119.8 . . ?
C16 C17 H17 119.8 . . ?
C19 C18 C17 120.2(3) . . ?
C19 C18 H18 119.9 . . ?
C17 C18 H18 119.9 . . ?
C18 C19 C20 119.8(3) . . ?
C18 C19 H19 120.1 . . ?
C20 C19 H19 120.1 . . ?
C19 C20 C15 120.5(3) . . ?
C19 C20 H20 119.8 . . ?
C15 C20 H20 119.8 . . ?
C6 C21 H21A 109.5 . . ?
C6 C21 H21B 109.5 . . ?
H21A C21 H21B 109.5 . . ?
C6 C21 H21C 109.5 . . ?
H21A C21 H21C 109.5 . . ?
H21B C21 H21C 109.5 . . ?
C27 C22 C23 118.3(2) . . ?
C27 C22 C8 120.0(2) . . ?
C23 C22 C8 121.7(2) . . ?
C24 C23 C22 120.7(2) . . ?
C24 C23 H23 119.6 . . ?
C22 C23 H23 119.6 . . ?
C25 C24 C23 120.4(2) . . ?
C25 C24 H24 119.8 . . ?
C23 C24 H24 119.8 . . ?
C24 C25 C26 119.9(2) . . ?
C24 C25 H25 120.1 . . ?
C26 C25 H25 120.1 . . ?
C25 C26 C27 119.8(2) . . ?
C25 C26 H26 120.1 . . ?
C27 C26 H26 120.1 . . ?
C22 C27 C26 120.8(2) . . ?
C22 C27 H27 119.6 . . ?
C26 C27 H27 119.6 . . ?

loop_
_geom_bond_atom_site_label_1
_geom_bond_atom_site_label_2
_geom_bond_distance
_geom_bond_site_symmetry_2
_geom_bond_publ_flag
Se1 P1 2.0897(6) . ?
Se5 C4 1.909(2) . ?
Se5 C6 1.990(2) . ?
P1 N2 1.7049(18) . ?
P1 C9 1.811(2) . ?
P1 C8 1.846(2) . ?
N2 N3 1.401(2) . ?
N2 C6 1.489(3) . ?
N3 C4 1.278(3) . ?
C4 C15 1.474(3) . ?
C6 C21 1.516(3) . ?
C6 C7 1.532(3) . ?
C7 C8 1.541(3) . ?
C7 H7A 0.9900 . ?
C7 H7B 0.9900 . ?
C8 C22 1.507(3) . ?
C8 H8 1.0000 . ?
C9 C14 1.386(3) . ?
C9 C10 1.391(3) . ?
C10 C11 1.382(3) . ?
C10 H10 0.9500 . ?
C11 C12 1.379(4) . ?
C11 H11 0.9500 . ?
C12 C13 1.379(4) . ?
C12 H12 0.9500 . ?
C13 C14 1.390(3) . ?
C13 H13 0.9500 . ?
C14 H14 0.9500 . ?
C15 C20 1.392(3) . ?
C15 C16 1.393(3) . ?
C16 C17 1.385(4) . ?
C16 H16 0.9500 . ?
C17 C18 1.380(4) . ?
C17 H17 0.9500 . ?
C18 C19 1.379(4) . ?
C18 H18 0.9500 . ?
C19 C20 1.390(4) . ?
C19 H19 0.9500 . ?
C20 H20 0.9500 . ?
C21 H21A 0.9800 . ?
C21 H21B 0.9800 . ?
C21 H21C 0.9800 . ?
C22 C27 1.384(3) . ?
C22 C23 1.390(3) . ?
C23 C24 1.381(4) . ?
C23 H23 0.9500 . ?
C24 C25 1.369(4) . ?
C24 H24 0.9500 . ?
C25 C26 1.379(4) . ?
C25 H25 0.9500 . ?
C26 C27 1.390(3) . ?
C26 H26 0.9500 . ?
C27 H27 0.9500 . ?

loop_
_geom_torsion_atom_site_label_1
_geom_torsion_atom_site_label_2
_geom_torsion_atom_site_label_3
_geom_torsion_atom_site_label_4
_geom_torsion
_geom_torsion_site_symmetry_1
_geom_torsion_site_symmetry_2
_geom_torsion_site_symmetry_3
_geom_torsion_site_symmetry_4
_geom_torsion_publ_flag
C9 P1 N2 N3 87.59(16) . . . . ?
C8 P1 N2 N3 -162.57(15) . . . . ?
Se1 P1 N2 N3 -40.53(16) . . . . ?
C9 P1 N2 C6 -129.31(16) . . . . ?
C8 P1 N2 C6 -19.47(16) . . . . ?
Se1 P1 N2 C6 102.58(15) . . . . ?
C6 N2 N3 C4 -13.0(3) . . . . ?
P1 N2 N3 C4 128.67(17) . . . . ?
N2 N3 C4 C15 -176.04(18) . . . . ?
N2 N3 C4 Se5 0.0(2) . . . . ?
N3 N2 C6 C21 -98.9(2) . . . . ?
P1 N2 C6 C21 119.25(19) . . . . ?
N3 N2 C6 C7 137.49(19) . . . . ?
P1 N2 C6 C7 -4.4(2) . . . . ?
N3 N2 C6 Se5 17.8(2) . . . . ?
P1 N2 C6 Se5 -124.08(12) . . . . ?
N2 C6 C7 C8 32.5(2) . . . . ?
C21 C6 C7 C8 -89.3(2) . . . . ?
Se5 C6 C7 C8 144.79(15) . . . . ?
C6 C7 C8 C22 -169.47(18) . . . . ?
C6 C7 C8 P1 -44.5(2) . . . . ?
N2 P1 C8 C22 162.38(17) . . . . ?
C9 P1 C8 C22 -91.48(17) . . . . ?
Se1 P1 C8 C22 39.77(18) . . . . ?
N2 P1 C8 C7 36.20(15) . . . . ?
C9 P1 C8 C7 142.34(14) . . . . ?
Se1 P1 C8 C7 -86.41(14) . . . . ?
N2 P1 C9 C14 -140.80(17) . . . . ?
C8 P1 C9 C14 122.75(18) . . . . ?
Se1 P1 C9 C14 -10.3(2) . . . . ?
N2 P1 C9 C10 40.2(2) . . . . ?
C8 P1 C9 C10 -56.3(2) . . . . ?
Se1 P1 C9 C10 170.69(16) . . . . ?
C14 C9 C10 C11 0.5(3) . . . . ?
P1 C9 C10 C11 179.53(19) . . . . ?
C9 C10 C11 C12 -0.4(4) . . . . ?
C10 C11 C12 C13 0.2(4) . . . . ?
C11 C12 C13 C14 0.0(4) . . . . ?
C10 C9 C14 C13 -0.3(3) . . . . ?
P1 C9 C14 C13 -179.35(18) . . . . ?
C12 C13 C14 C9 0.1(4) . . . . ?
N3 C4 C15 C20 -159.7(2) . . . . ?
Se5 C4 C15 C20 24.4(3) . . . . ?
N3 C4 C15 C16 21.2(3) . . . . ?
Se5 C4 C15 C16 -154.65(18) . . . . ?
C20 C15 C16 C17 1.3(4) . . . . ?
C4 C15 C16 C17 -179.6(2) . . . . ?
C15 C16 C17 C18 -0.7(4) . . . . ?
C16 C17 C18 C19 -0.2(4) . . . . ?
C17 C18 C19 C20 0.4(4) . . . . ?
C18 C19 C20 C15 0.3(4) . . . . ?
C16 C15 C20 C19 -1.2(3) . . . . ?
C4 C15 C20 C19 179.7(2) . . . . ?
C7 C8 C22 C27 -148.0(2) . . . . ?
P1 C8 C22 C27 93.8(2) . . . . ?
C7 C8 C22 C23 32.2(3) . . . . ?
P1 C8 C22 C23 -86.1(2) . . . . ?
C27 C22 C23 C24 1.8(4) . . . . ?
C8 C22 C23 C24 -178.3(2) . . . . ?
C22 C23 C24 C25 -0.9(4) . . . . ?
C23 C24 C25 C26 -0.4(4) . . . . ?
C24 C25 C26 C27 0.7(4) . . . . ?
C23 C22 C27 C26 -1.5(3) . . . . ?
C8 C22 C27 C26 178.6(2) . . . . ?
C25 C26 C27 C22 0.3(4) . . . . ?
